data_2010865
loop_
_publ_author_name
'Hosomi, Hiroyuki'
'Ohba, Shigeru'
'Aoyama, Hiromu'

_publ_section_title
;
 <i>N</i>-Benzyl-<i>N</i>-(2-methoxyphenyl)cyclohex-1-enecarboxamide
;
_journal_issue 4
_journal_name_full 'Acta Crystallographica Section C'
_journal_page_first e151
_journal_page_last e151
_journal_paper_doi 10.1107/S0108270100004029
_journal_volume 56
_journal_year 2000
_chemical_formula_moiety 'C21 H23 N1 O2'
_chemical_formula_sum 'C21 H23 N O2'
_chemical_formula_weight 321.42
_chemical_name_systematic
;
Cyclohex-1-enecarboxylic acid benzyl-(2-methoxy-phenyl)-amide
;
_space_group_IT_number 14
_symmetry_cell_setting monoclinic
_symmetry_space_group_name_Hall '-P 2yn'
_symmetry_space_group_name_H-M 'P 1 21/n 1'
_cell_angle_alpha 90
_cell_angle_beta 100.980(10)
_cell_angle_gamma 90
_cell_formula_units_Z 4
_cell_length_a 10.485(3)
_cell_length_b 8.1790(10)
_cell_length_c 20.9850(10)
_cell_measurement_reflns_used 25
_cell_measurement_temperature 248.0(10)
_cell_measurement_theta_max 30.0
_cell_measurement_theta_min 28.8
_cell_volume 1766.7(6)
_computing_cell_refinement 'MSC/AFC Diffractometer Control Software'
_computing_data_collection
;MSC/AFC Diffractometer Control Software
(Molecular Structure Corporation, 1993)
;
_computing_data_reduction 'TEXSAN (Molecular Structure Corporation, 1999)'
_computing_publication_material TEXSAN
_computing_structure_refinement 'SHELXL97 (Sheldrick, 1997)'
_computing_structure_solution 'SIR92 (Altomare et al., 1994)'
_diffrn_measurement_device_type 'Rigaku AFC-7R'
_diffrn_measurement_method \q-2\q
_diffrn_radiation_type CuK\a
_diffrn_radiation_wavelength 1.54184
_diffrn_reflns_av_R_equivalents .010
_diffrn_reflns_limit_h_max 13
_diffrn_reflns_limit_h_min 0
_diffrn_reflns_limit_k_max 10
_diffrn_reflns_limit_k_min -5
_diffrn_reflns_limit_l_max 26
_diffrn_reflns_limit_l_min -26
_diffrn_reflns_number 4069
_diffrn_reflns_theta_max 75.0
_diffrn_reflns_theta_min 2.5
_diffrn_standards_decay_% 0
_diffrn_standards_interval_count 150
_diffrn_standards_number 3
_exptl_absorpt_coefficient_mu .609
_exptl_absorpt_correction_T_max .969
_exptl_absorpt_correction_T_min .765
_exptl_absorpt_correction_type integration
_exptl_absorpt_process_details '(Coppens et al., 1965)'
_exptl_crystal_colour colourless
_exptl_crystal_density_diffrn 1.208
_exptl_crystal_density_method 'not measured'
_exptl_crystal_description plate-like
_exptl_crystal_size_max .5
_exptl_crystal_size_mid .5
_exptl_crystal_size_min .05
_refine_diff_density_max .48
_refine_diff_density_min -.46
_refine_ls_extinction_method none
_refine_ls_goodness_of_fit_ref 1.04
_refine_ls_hydrogen_treatment noref
_refine_ls_number_parameters 217
_refine_ls_number_reflns 3388
_refine_ls_R_factor_gt .055
_refine_ls_shift/su_max .001
_refine_ls_structure_factor_coef Fsqd
_refine_ls_weighting_details 'w = 1/[\s^2^(Fo^2^) + (0.0708P)^2^+0.9854P] where P = (Fo^2^+2Fc^2^)/3'
_refine_ls_weighting_scheme calc
_refine_ls_wR_factor_ref .159
_reflns_number_gt 2631
_reflns_number_total 3388
_reflns_threshold_expression I>2\s(I)
_cod_data_source_file qa0250.cif
_cod_data_source_block I
_cod_original_sg_symbol_H-M 'P 21/n'
_cod_original_formula_sum 'C21 H23 N1 O2'
_cod_database_code 2010865
_cod_database_fobs_code 2010865

loop_
_symmetry_equiv_pos_as_xyz
x,y,z
1/2-x,1/2+y,1/2-z
-x,-y,-z
1/2+x,1/2-y,1/2+z

loop_
_atom_site_label
_atom_site_fract_x
_atom_site_fract_y
_atom_site_fract_z
_atom_site_U_iso_or_equiv
_atom_site_adp_type
_atom_site_calc_flag
_atom_site_refinement_flags
_atom_site_occupancy
_atom_site_disorder_assembly
_atom_site_disorder_group
_atom_site_type_symbol
O1 .1455(2) .5217(2) .21606(7) .0542(4) Uani d . 1.00 . . O
O2 -.1286(2) .7791(2) .03870(7) .0548(4) Uani d . 1.00 . . O
N3 .0690(2) .7132(2) .14063(8) .0414(4) Uani d . 1.00 . . N
C4 .0776(2) .6423(2) .20037(9) .0402(4) Uani d . 1.00 . . C
C5 -.0009(2) .7149(2) .24562(9) .0396(4) Uani d . 1.00 . . C
C6 .0715(2) .7562(3) .31160(10) .0538(6) Uani d . 1.00 . . C
C7 -.0139(3) .8068(5) .3572(2) .1020(10) Uani d . 1.00 . . C
C8 -.1367(3) .8629(7) .3338(2) .120(2) Uani d . 1.00 . . C
C9 -.2133(2) .7890(4) .27370(10) .0699(7) Uani d . 1.00 . . C
C10 -.1301(2) .7298(3) .22810(10) .0530(6) Uani d . 1.00 . . C
C11 .1358(2) .6327(3) .09370(10) .0496(5) Uani d . 1.00 . . C
C12 .2727(2) .6901(3) .09500(10) .0448(5) Uani d . 1.00 . . C
C13 .3302(3) .6611(3) .04130(10) .0562(6) Uani d . 1.00 . . C
C14 .4567(3) .7111(4) .04170(10) .0729(8) Uani d . 1.00 . . C
C15 .5267(3) .7923(4) .0939(2) .0729(8) Uani d . 1.00 . . C
C16 .4710(2) .8226(3) .14730(10) .0651(7) Uani d . 1.00 . . C
C17 .3455(2) .7701(3) .14770(10) .0523(5) Uani d . 1.00 . . C
C18 .0237(2) .8781(2) .12751(9) .0389(4) Uani d . 1.00 . . C
C19 .0782(2) 1.0045(3) .16678(9) .0421(4) Uani d . 1.00 . . C
C20 .0349(2) 1.1635(3) .15570(10) .0517(5) Uani d . 1.00 . . C
C21 -.0625(2) 1.1956(3) .10300(10) .0567(6) Uani d . 1.00 . . C
C22 -.1173(2) 1.0698(3) .06260(10) .0519(5) Uani d . 1.00 . . C
C23 -.0758(2) .9114(3) .07480(9) .0431(5) Uani d . 1.00 . . C
C24 -.2178(2) .8132(4) -.01980(10) .0604(6) Uani d . 1.00 . . C
H6A .1237 .6620 .3289 .0580 Uiso calc . 1.00 . . H
H6B .1299 .8456 .3082 .0580 Uiso calc . 1.00 . . H
H7A -.0244 .7052 .3827 .1193 Uiso calc . 1.00 . . H
H7B .0357 .8813 .3880 .1193 Uiso calc . 1.00 . . H
H8A -.1897 .8651 .3664 .1291 Uiso calc . 1.00 . . H
H8B -.1270 .9832 .3222 .1291 Uiso calc . 1.00 . . H
H9A -.2768 .8647 .2509 .0800 Uiso calc . 1.00 . . H
H9B -.2595 .6960 .2870 .0800 Uiso calc . 1.00 . . H
H10 -.1719 .7022 .1841 .0555 Uiso calc . 1.00 . . H
H11A .1392 .5176 .1026 .0532 Uiso calc . 1.00 . . H
H11B .0869 .6514 .0507 .0532 Uiso calc . 1.00 . . H
H13 .2829 .6015 .0042 .0606 Uiso calc . 1.00 . . H
H14 .4951 .6885 .0046 .0799 Uiso calc . 1.00 . . H
H15 .6143 .8343 .0928 .0777 Uiso calc . 1.00 . . H
H16 .5209 .8782 .1856 .0735 Uiso calc . 1.00 . . H
H17 .3072 .7896 .1854 .0557 Uiso calc . 1.00 . . H
H19 .1475 .9815 .2032 .0454 Uiso calc . 1.00 . . H
H20 .0722 1.2514 .1840 .0557 Uiso calc . 1.00 . . H
H21 -.0909 1.3064 .0945 .0630 Uiso calc . 1.00 . . H
H22 -.1854 1.0938 .0255 .0555 Uiso calc . 1.00 . . H
H24A -.2914 .8733 -.0104 .0672 Uiso calc . 1.00 . . H
H24B -.2493 .7118 -.0409 .0672 Uiso calc . 1.00 . . H
H24C -.1770 .8761 -.0488 .0672 Uiso calc . 1.00 . . H

loop_
_atom_site_aniso_label
_atom_site_aniso_U_11
_atom_site_aniso_U_22
_atom_site_aniso_U_33
_atom_site_aniso_U_12
_atom_site_aniso_U_13
_atom_site_aniso_U_23
O1 .0663(10) .0408(8) .0536(9) .0105(7) .0064(7) .0049(7)
O2 .0556(9) .0578(10) .0458(8) -.0078(7) -.0032(7) -.0016(7)
N3 .0458(9) .0428(9) .0354(8) .0022(7) .0074(7) -.0001(7)
C4 .0420(10) .0368(10) .0395(10) -.0038(8) .0010(8) .0008(8)
C5 .0430(10) .0370(10) .0378(10) -.0043(8) .0061(8) .0048(8)
C6 .0520(10) .0620(10) .0460(10) .0010(10) .0043(10) -.0010(10)
C7 .073(2) .167(4) .062(2) .017(2) .0040(10) -.049(2)
C8 .066(2) .216(5) .080(2) .017(3) .016(2) -.061(3)
C9 .0440(10) .098(2) .069(2) -.0040(10) .0140(10) -.0060(10)
C10 .0480(10) .0650(10) .0450(10) -.0120(10) .0069(9) .0000(10)
C11 .0580(10) .0510(10) .0400(10) .0030(10) .0088(9) -.0072(9)
C12 .0520(10) .0430(10) .0400(10) .0108(9) .0115(9) .0054(9)
C13 .0690(10) .0610(10) .0410(10) .0130(10) .0150(10) .0050(10)
C14 .075(2) .089(2) .064(2) .015(2) .0370(10) .0150(10)
C15 .0570(10) .085(2) .081(2) .0010(10) .0230(10) .009(2)
C16 .0530(10) .070(2) .072(2) .0030(10) .0100(10) -.0040(10)
C17 .0480(10) .0610(10) .0480(10) .0070(10) .0094(10) -.0050(10)
C18 .0420(10) .0400(10) .0368(9) -.0013(8) .0125(8) .0034(8)
C19 .0430(10) .0450(10) .0393(10) -.0034(9) .0090(8) .0014(9)
C20 .0600(10) .0410(10) .0560(10) -.0056(10) .0160(10) -.0050(10)
C21 .0630(10) .0450(10) .0640(10) .0070(10) .0160(10) .0090(10)
C22 .0490(10) .0550(10) .0500(10) .0050(10) .0056(10) .0120(10)
C23 .0430(10) .0480(10) .0391(10) -.0040(9) .0101(8) .0026(9)
C24 .0480(10) .082(2) .0470(10) -.0050(10) .0002(10) -.0040(10)

loop_
_atom_type_symbol
_atom_type_description
_atom_type_scat_dispersion_real
_atom_type_scat_dispersion_imag
_atom_type_scat_source
C C .018 .009
;International Tables for Crystallography
(1992, Vol. C)
;
H H .000 .000
;International Tables for Crystallography
(1992, Vol. C)
;
N N .031 .018
;International Tables for Crystallography
(1992, Vol. C)
;
O O .049 .032
;International Tables for Crystallography
(1992, Vol. C)
;

loop_
_geom_angle_atom_site_label_1
_geom_angle_atom_site_label_2
_geom_angle_atom_site_label_3
_geom_angle_site_symmetry_1
_geom_angle_site_symmetry_2
_geom_angle_site_symmetry_3
_geom_angle
_geom_angle_publ_flag
C23 O2 C24 1_555 1_555 1_555 116.8(2) no
C4 N3 C11 1_555 1_555 1_555 117.8(2) no
C4 N3 C18 1_555 1_555 1_555 122.3(2) no
C11 N3 C18 1_555 1_555 1_555 118.3(2) no
O1 C4 N3 1_555 1_555 1_555 121.4(2) no
O1 C4 C5 1_555 1_555 1_555 120.8(2) no
N3 C4 C5 1_555 1_555 1_555 117.7(2) no
C4 C5 C6 1_555 1_555 1_555 116.0(2) no
C4 C5 C10 1_555 1_555 1_555 120.9(2) no
C6 C5 C10 1_555 1_555 1_555 123.0(2) no
C5 C6 C7 1_555 1_555 1_555 113.5(2) no
C5 C6 H6A 1_555 1_555 1_555 109 no
C5 C6 H6B 1_555 1_555 1_555 109 no
C7 C6 H6A 1_555 1_555 1_555 110 no
C7 C6 H6B 1_555 1_555 1_555 108 no
H6A C6 H6B 1_555 1_555 1_555 108 no
C6 C7 C8 1_555 1_555 1_555 120.3(3) no
C6 C7 H7A 1_555 1_555 1_555 105 no
C6 C7 H7B 1_555 1_555 1_555 107 no
C8 C7 H7A 1_555 1_555 1_555 106 no
C8 C7 H7B 1_555 1_555 1_555 112 no
H7A C7 H7B 1_555 1_555 1_555 105 no
C7 C8 C9 1_555 1_555 1_555 119.1(4) no
C7 C8 H8A 1_555 1_555 1_555 113 no
C7 C8 H8B 1_555 1_555 1_555 106 no
C9 C8 H8A 1_555 1_555 1_555 109 no
C9 C8 H8B 1_555 1_555 1_555 105 no
H8A C8 H8B 1_555 1_555 1_555 104 no
C8 C9 C10 1_555 1_555 1_555 112.8(2) no
C8 C9 H9A 1_555 1_555 1_555 112 no
C8 C9 H9B 1_555 1_555 1_555 107 no
C10 C9 H9A 1_555 1_555 1_555 109 no
C10 C9 H9B 1_555 1_555 1_555 108 no
H9A C9 H9B 1_555 1_555 1_555 108 no
C5 C10 C9 1_555 1_555 1_555 122.5(2) no
C5 C10 H10 1_555 1_555 1_555 119 no
C9 C10 H10 1_555 1_555 1_555 118 no
N3 C11 C12 1_555 1_555 1_555 115.0(2) no
N3 C11 H11A 1_555 1_555 1_555 108 no
N3 C11 H11B 1_555 1_555 1_555 109 no
C12 C11 H11A 1_555 1_555 1_555 108 no
C12 C11 H11B 1_555 1_555 1_555 108 no
H11A C11 H11B 1_555 1_555 1_555 109 no
C11 C12 C13 1_555 1_555 1_555 119.3(2) no
C11 C12 C17 1_555 1_555 1_555 122.7(2) no
C13 C12 C17 1_555 1_555 1_555 117.9(2) no
C12 C13 C14 1_555 1_555 1_555 120.3(2) no
C12 C13 H13 1_555 1_555 1_555 120 no
C14 C13 H13 1_555 1_555 1_555 120 no
C13 C14 C15 1_555 1_555 1_555 121.0(3) no
C13 C14 H14 1_555 1_555 1_555 119 no
C15 C14 H14 1_555 1_555 1_555 120 no
C14 C15 C16 1_555 1_555 1_555 119.4(3) no
C14 C15 H15 1_555 1_555 1_555 121 no
C16 C15 H15 1_555 1_555 1_555 120 no
C15 C16 C17 1_555 1_555 1_555 119.9(2) no
C15 C16 H16 1_555 1_555 1_555 120 no
C17 C16 H16 1_555 1_555 1_555 120 no
C12 C17 C16 1_555 1_555 1_555 121.5(2) no
C12 C17 H17 1_555 1_555 1_555 119 no
C16 C17 H17 1_555 1_555 1_555 120 no
N3 C18 C19 1_555 1_555 1_555 120.3(2) no
N3 C18 C23 1_555 1_555 1_555 120.3(2) no
C19 C18 C23 1_555 1_555 1_555 119.4(2) no
C18 C19 C20 1_555 1_555 1_555 121.3(2) no
C18 C19 H19 1_555 1_555 1_555 119 no
C20 C19 H19 1_555 1_555 1_555 119 no
C19 C20 C21 1_555 1_555 1_555 118.9(2) no
C19 C20 H20 1_555 1_555 1_555 121 no
C21 C20 H20 1_555 1_555 1_555 120 no
C20 C21 C22 1_555 1_555 1_555 120.4(2) no
C20 C21 H21 1_555 1_555 1_555 119 no
C22 C21 H21 1_555 1_555 1_555 121 no
C21 C22 C23 1_555 1_555 1_555 120.4(2) no
C21 C22 H22 1_555 1_555 1_555 120 no
C23 C22 H22 1_555 1_555 1_555 120 no
O2 C23 C18 1_555 1_555 1_555 116.4(2) no
O2 C23 C22 1_555 1_555 1_555 124.0(2) no
C18 C23 C22 1_555 1_555 1_555 119.6(2) no
O2 C24 H24A 1_555 1_555 1_555 110 no
O2 C24 H24B 1_555 1_555 1_555 110 no
O2 C24 H24C 1_555 1_555 1_555 111 no
H24A C24 H24B 1_555 1_555 1_555 108 no
H24A C24 H24C 1_555 1_555 1_555 109 no
H24B C24 H24C 1_555 1_555 1_555 109 no

loop_
_geom_bond_atom_site_label_1
_geom_bond_atom_site_label_2
_geom_bond_site_symmetry_1
_geom_bond_site_symmetry_2
_geom_bond_distance
_geom_bond_publ_flag
O1 C4 . . 1.224(2) yes
O2 C23 . . 1.375(3) no
O2 C24 . . 1.422(3) no
N3 C4 . . 1.369(3) yes
N3 C11 . . 1.468(3) no
N3 C18 . . 1.439(3) no
C4 C5 . . 1.493(3) yes
C5 C6 . . 1.486(3) yes
C5 C10 . . 1.340(3) yes
C6 C7 . . 1.488(4) yes
C6 H6A . . .97 no
C6 H6B . . .97 no
C7 C8 . . 1.366(5) yes
C7 H7A . . 1.01 no
C7 H7B . . .97 no
C8 C9 . . 1.488(4) yes
C8 H8A . . .96 no
C8 H8B . . 1.02 no
C9 C10 . . 1.493(4) yes
C9 H9A . . .97 no
C9 H9B . . .97 no
C10 H10 . . .97 no
C11 C12 . . 1.506(3) no
C11 H11A . . .96 no
C11 H11B . . .96 no
C12 C13 . . 1.395(3) no
C12 C17 . . 1.384(3) no
C13 C14 . . 1.387(4) no
C13 H13 . . .97 no
C14 C15 . . 1.368(4) no
C14 H14 . . .96 no
C15 C16 . . 1.382(4) no
C15 H15 . . .98 no
C16 C17 . . 1.385(4) no
C16 H16 . . .98 no
C17 H17 . . .97 no
C18 C19 . . 1.377(3) no
C18 C23 . . 1.395(3) no
C19 C20 . . 1.383(3) no
C19 H19 . . .97 no
C20 C21 . . 1.379(3) no
C20 H20 . . .97 no
C21 C22 . . 1.387(3) no
C21 H21 . . .96 no
C22 C23 . . 1.375(3) no
C22 H22 . . .97 no
C24 H24A . . .97 no
C24 H24B . . .97 no
C24 H24C . . .96 no

loop_
_cod_related_entry_id
_cod_related_entry_database
_cod_related_entry_code
1 ChemSpider 21107208
